data_2006070
loop_
_publ_author_name
'Halfpenny, J.'
'Small, R. W. H.'

_publ_section_title
;
 The Mercury(II) Trifluoroacetate--Bipyridyl System
;
_journal_issue 4
_journal_name_full 'Acta Crystallographica Section C'
_journal_page_first 438
_journal_page_last 443
_journal_paper_doi 10.1107/S0108270196012772
_journal_volume 53
_journal_year 1997
_chemical_formula_iupac '[Hg (C10 H8 N2)2](C2 F3 O2)2'
_chemical_formula_moiety '2(C10 H8 N2) Hg1 2(C2 F3 O2)'
_chemical_formula_sum 'C24 H16 F6 Hg N4 O4'
_chemical_formula_weight 739.0
_chemical_name_systematic
;
bis(2,2'-bipyridyl)-trifluoroacetato-mercury(II)
;
_space_group_IT_number 2
_symmetry_cell_setting triclinic
_symmetry_space_group_name_Hall '-P 1'
_symmetry_space_group_name_H-M 'P -1'
_cell_angle_alpha 98.6(10)
_cell_angle_beta 87.7(9)
_cell_angle_gamma 67.2(7)
_cell_formula_units_Z 2
_cell_length_a 16.54(2)
_cell_length_b 11.06(1)
_cell_length_c 7.59(1)
_cell_measurement_reflns_used 20
_cell_measurement_temperature 288
_cell_measurement_theta_max 20
_cell_measurement_theta_min 5
_cell_volume 1258(9)
_computing_data_collection 'Stoe STADI-2'
_computing_data_reduction 'DATR (Small, 1977)'
_computing_molecular_graphics 'SNOOPI (Davies, 1983)'
_computing_structure_refinement SHELX76
_computing_structure_solution 'SHELX76, Patterson'
_diffrn_ambient_temperature 288
_diffrn_measurement_device 'Stoe STADI-2 diffractometer'
_diffrn_measurement_method
;
    variable \w scan, 2\q' fixed
;
_diffrn_radiation_monochromator ' graphite'
_diffrn_radiation_source 'fine focus xray tube'
_diffrn_radiation_type ' Mo K\a'
_diffrn_radiation_wavelength 0.7107
_diffrn_reflns_av_R_equivalents 0.014
_diffrn_reflns_limit_h_max 15
_diffrn_reflns_limit_h_min -15
_diffrn_reflns_limit_k_max 10
_diffrn_reflns_limit_k_min -10
_diffrn_reflns_limit_l_max 7
_diffrn_reflns_limit_l_min 0
_diffrn_reflns_number 2456
_diffrn_reflns_reduction_process ' SHELX76'
_diffrn_reflns_theta_max 21.0
_diffrn_reflns_theta_min 2.0
_diffrn_standards_decay_% ' maximum 5%, corrected by interpolation'
_diffrn_standards_interval_count 20
_diffrn_standards_number '1 standard reflection per layer'
_exptl_absorpt_coefficient_mu 5.95
_exptl_absorpt_correction_T_max .657
_exptl_absorpt_correction_T_min .425
_exptl_absorpt_correction_type 'integration (SHELX76; Sheldrick, 1976)'
_exptl_crystal_colour ' colourless '
_exptl_crystal_density_diffrn 1.950
_exptl_crystal_density_meas 1.979
_exptl_crystal_density_method flotation
_exptl_crystal_description 'acicular along c '
_exptl_crystal_F_000 708.0
_exptl_crystal_size_max 0.27
_exptl_crystal_size_mid 0.13
_exptl_crystal_size_min 0.08
_refine_diff_density_max 1.78
_refine_diff_density_min -1.02
_refine_ls_extinction_method none
_refine_ls_goodness_of_fit_obs 2.267
_refine_ls_hydrogen_treatment 'noref (see text)'
_refine_ls_matrix_type full
_refine_ls_number_parameters 200
_refine_ls_number_reflns 1950
_refine_ls_R_factor_obs 0.052
_refine_ls_shift/esd_max .018
_refine_ls_shift/esd_mean .002
_refine_ls_structure_factor_coef F
_refine_ls_weighting_details 'w=1/[\s^2^(F)+ 0.000623F^2^]'
_refine_ls_weighting_scheme calc
_refine_ls_wR_factor_obs 0.057
_reflns_number_observed 1950
_reflns_number_total 2214
_reflns_observed_criterion >3\s(I)
_cod_data_source_file li1151.cif
_cod_data_source_block DHG
_cod_depositor_comments
;
The following automatic conversions were performed:

'_geom_bond_publ_flag' value 'YES' changed to 'yes' according to
/home/saulius/struct/CIF-dictionaries/cif_core.dic dictionary named
'cif_core.dic' version 2.4.1 from 2010-06-29 (8
times).

'_geom_angle_publ_flag' value 'YES' changed to 'yes'
according to /home/saulius/struct/CIF-dictionaries/cif_core.dic
dictionary named 'cif_core.dic' version 2.4.1 from 2010-06-29 (28
times).

Automatic conversion script
Id: cif_fix_values 1715 2011-07-08 13:25:40Z adriana 

The following automatic conversions were performed:

'_refine_ls_weighting_scheme' value 'w=1/[\s^2^(F)+ 0.000623F^2^]'
was changed to 'calc'. New tag '_refine_ls_weighting_details' was
created. The value of the new tag was set to 'w=1/[\s^2^(F)+
0.000623F^2^]'.

Automatic conversion script
Id: cif_fix_values 3143 2015-03-26 13:38:13Z robertas 
;
_cod_original_cell_volume 1258.2(10)
_cod_original_sg_symbol_H-M P-1
_cod_original_formula_sum 'C24 H16 F6 Hg1 N4 O4'
_cod_database_code 2006070

loop_
_symmetry_equiv_pos_as_xyz
x,y,z
-x,-y,-z

loop_
_atom_site_aniso_label
_atom_site_aniso_U_11
_atom_site_aniso_U_12
_atom_site_aniso_U_13
_atom_site_aniso_U_22
_atom_site_aniso_U_23
_atom_site_aniso_U_33
_atom_site_aniso_type_symbol
Hg 0.0363(6) 0.0054(4) -.0050(3) 0.0820(6) -.0222(4) 0.0811(5) Hg
F1 0.501(41) 0.031(10) -.004(16) 0.136(13) -.158(20) 0.108(10) F
F2 0.351(35) 0.155(21) 0.150(27) 0.185(19) 0.150(23) 0.300(29) F
F3 0.461(43) 0.231(27) -.308(37) 0.216(22) -.259(29) 0.453(40) F
F4 0.341(30) 0.084(13) -.061(15) 0.202(18) -.139(20) 0.141(12) F
F5 0.131(14) 0.079(15) -.026(16) 0.117(11) -.007(10) 0.341(28) F
F6 0.377(32) 0.065(14) -.161(21) 0.176(15) -.198(20) 0.242(19) F

loop_
_atom_site_label
_atom_site_fract_x
_atom_site_fract_y
_atom_site_fract_z
_atom_site_U_iso_or_equiv
_atom_site_thermal_displace_type
Hg 0.25806(4) 0.40491(7) 0.29123(8) 0.0679(9) Uani
N1 0.3890(9) 0.2855(13) 0.1129(17) 0.098(4) Uiso
C1 0.4636(12) 0.2623(16) 0.189(2) 0.072(4) Uiso
C2 0.5431(14) 0.1746(18) 0.082(3) 0.090(5) Uiso
C3 0.5415(15) 0.121(2) -.086(3) 0.100(6) Uiso
C4 0.4692(14) 0.139(2) -.159(3) 0.100(6) Uiso
C5 0.3883(13) 0.2264(17) -.057(2) 0.083(5) Uiso
N2 0.3731(8) 0.3904(12) 0.4652(16) 0.090(4) Uiso
C6 0.4557(11) 0.3246(16) 0.373(2) 0.073(5) Uiso
C7 0.5260(12) 0.3221(17) 0.475(2) 0.079(5) Uiso
C8 0.5133(14) 0.3801(18) 0.644(3) 0.092(6) Uiso
C9 0.4326(11) 0.4471(17) 0.735(2) 0.077(5) Uiso
C10 0.3615(12) 0.4503(16) 0.638(2) 0.073(5) Uiso
N3 0.1320(8) 0.3846(12) 0.2093(14) 0.084(3) Uiso
C11 0.0540(9) 0.4878(14) 0.2685(17) 0.051(4) Uiso
C12 -.0241(10) 0.4796(15) 0.2230(18) 0.058(4) Uiso
C13 -.0224(11) 0.3684(15) 0.1185(19) 0.065(4) Uiso
C14 0.0548(11) 0.2616(18) 0.056(2) 0.078(5) Uiso
C15 0.1335(11) 0.2727(17) 0.112(2) 0.072(4) Uiso
N4 0.1388(9) 0.5998(12) 0.4220(16) 0.093(4) Uiso
C16 0.0581(10) 0.6066(14) 0.3767(17) 0.052(4) Uiso
C17 -.0150(12) 0.7239(16) 0.432(2) 0.073(5) Uiso
C18 -.0064(13) 0.8298(19) 0.537(2) 0.087(5) Uiso
C19 0.0707(12) 0.8239(19) 0.581(2) 0.086(5) Uiso
C20 0.1451(12) 0.7085(17) 0.522(2) 0.076(5) Uiso
C21 0.2637(11) 0.1739(16) 0.495(2) 0.067(4) Uiso
C22 0.2756(14) 0.058(2) 0.575(3) 0.086(5) Uiso
C23 0.2480(13) 0.6501(19) 0.093(2) 0.084(5) Uiso
C24 0.2196(16) 0.782(2) 0.043(3) 0.104(6) Uiso
O1 0.2210(9) 0.2850(13) 0.5946(16) 0.067(3) Uiso
O2 0.2969(8) 0.1547(12) 0.3421(16) 0.064(3) Uiso
O3 0.2182(9) 0.5742(13) 0.0231(16) 0.067(3) Uiso
O4 0.3024(10) 0.6295(15) 0.2102(19) 0.088(4) Uiso
F1 0.2705(19) 0.0637(16) 0.7412(19) 0.24(4) Uani
F2 0.344(2) -.040(2) 0.533(4) 0.35(5) Uani
F3 0.222(2) 0.008(2) 0.539(4) 0.31(6) Uani
F4 0.2375(17) 0.7843(19) -.119(2) 0.21(3) Uani
F5 0.1287(12) 0.8473(15) 0.061(3) 0.21(3) Uani
F6 0.2424(17) 0.8725(19) 0.137(3) 0.23(4) Uani
H1 0.60(1) 0.16(2) 0.14(2) 0.1(1) Uiso
H2 0.60(1) 0.05(2) -.16(3) 0.1(1) Uiso
H3 0.47(1) 0.09(2) -.29(3) 0.1(1) Uiso
H4 0.33(1) 0.25(2) -.11(2) 0.1(1) Uiso
H5 0.59(1) 0.27(2) 0.41(2) 0.1(1) Uiso
H6 0.57(1) 0.38(2) 0.72(2) 0.1(1) Uiso
H7 0.42(1) 0.50(2) 0.87(2) 0.1(1) Uiso
H8 0.30(1) 0.50(2) 0.71(2) 0.1(1) Uiso
H9 -.09(1) 0.56(1) 0.27(2) 0.1(1) Uiso
H10 -.08(1) 0.36(2) 0.08(2) 0.1(1) Uiso
H11 0.06(1) 0.17(2) -.03(2) 0.1(1) Uiso
H12 0.20(1) 0.19(2) 0.06(2) 0.1(1) Uiso
H13 -.08(1) 0.73(2) 0.40(2) 0.1(1) Uiso
H14 -.06(1) 0.92(2) 0.58(2) 0.1(1) Uiso
H15 0.08(1) 0.91(2) 0.66(2) 0.1(1) Uiso
H16 0.21(1) 0.70(2) 0.56(2) 0.1(1) Uiso

loop_
_atom_type_symbol
_atom_type_scat_dispersion_real
_atom_type_scat_dispersion_imag
_atom_type_scat_source
C ? ? 'International Tables for X-ray Crystallography (Vol. IV)'
H ? ? 'International Tables for X-ray Crystallography (Vol. IV)'
F ? ? 'International Tables for X-ray Crystallography (Vol. IV)'
N ? ? 'International Tables for X-ray Crystallography (Vol. IV)'
O ? ? 'International Tables for X-ray Crystallography (Vol. IV)'
Hg -2.7 10.5 'Cromer & Mann (1968)'

loop_
_geom_angle_atom_site_label_1
_geom_angle_atom_site_label_2
_geom_angle_atom_site_label_3
_geom_angle
_geom_angle_publ_flag
N1 Hg N2 71.7(4) yes
N1 Hg N3 119.8(4) yes
N1 Hg N4 154.1(4) yes
N1 Hg O1 116.7(4) yes
N1 Hg O2 77.0(4) yes
N1 Hg O3 84.8(4) yes
N1 Hg O4 80.4(4) yes
N2 Hg N3 157.7(4) yes
N2 Hg N4 106.1(4) yes
N2 Hg O1 76.6(4) yes
N2 Hg O2 83.4(4) yes
N2 Hg O3 120.6(4) yes
N2 Hg O4 77.9(4) yes
N3 Hg N4 72.0(4) yes
N3 Hg O1 81.2(4) yes
N3 Hg O2 81.3(4) yes
N3 Hg O3 80.8(4) yes
N3 Hg O4 121.2(4) yes
N4 Hg O1 86.8(4) yes
N4 Hg O2 128.9(4) yes
N4 Hg O3 74.1(4) yes
N4 Hg O4 74.0(4) yes
O1 Hg O2 45.7(3) yes
O1 Hg O3 157.0(4) yes
O1 Hg O4 142.2(4) yes
O2 Hg O3 143.4(4) yes
O2 Hg O4 154.3(4) yes
O3 Hg O4 44.1(4) yes

loop_
_geom_bond_atom_site_label_1
_geom_bond_site_symmetry_1
_geom_bond_atom_site_label_2
_geom_bond_site_symmetry_2
_geom_bond_distance
_geom_bond_publ_flag
Hg . N1 . 2.297(13) yes
Hg . N2 . 2.327(12) yes
Hg . N3 . 2.282(12) yes
Hg . N4 . 2.330(13) yes
Hg . O1 . 2.977(12) yes
Hg . O2 . 2.680(12) yes
Hg . O3 . 2.894(12) yes
Hg . O4 . 2.987(15) yes
N1 . C1 . 1.34(2) ?
N1 . C5 . 1.36(2) ?
C1 . C6 . 1.44(2) ?
C1 . C2 . 1.42(2) ?
C2 . C3 . 1.33(3) ?
C3 . C4 . 1.30(3) ?
C4 . C5 . 1.42(3) ?
N2 . C6 . 1.37(2) ?
N2 . C10 . 1.35(2) ?
C6 . C7 . 1.41(2) ?
C7 . C8 . 1.32(2) ?
C8 . C9 . 1.35(2) ?
C9 . C10 . 1.41(2) ?
N3 . C11 . 1.35(2) ?
N3 . C15 . 1.34(2) ?
C11 . C16 . 1.47(2) ?
C11 . C12 . 1.38(2) ?
C12 . C13 . 1.35(2) ?
C13 . C14 . 1.37(2) ?
C14 . C15 . 1.43(2) ?
N4 . C16 . 1.37(2) ?
N4 . C20 . 1.36(2) ?
C16 . C17 . 1.38(2) ?
C17 . C18 . 1.37(2) ?
C18 . C19 . 1.31(2) ?
C19 . C20 . 1.38(2) ?
C21 . O1 . 1.26(2) ?
C21 . O2 . 1.22(2) ?
C21 . C22 . 1.46(3) ?
C22 . F1 . 1.25(2) ?
C22 . F2 . 1.22(3) ?
C22 . F3 . 1.23(3) ?
C23 . O3 . 1.20(2) ?
C23 . O4 . 1.27(2) ?
C23 . C24 . 1.47(3) ?
C24 . F4 . 1.26(3) ?
C24 . F5 . 1.38(3) ?
C24 . F6 . 1.32(3) ?
